data_7109841
loop_
_publ_author_name
'Nathalie Bridonneau'
'Lise-Marie Chamoreau'
'Philippe P. Laine'
'Wolfgang Wernsdorfer'
'Valerie Marvaud'

_publ_section_title
;
 A new versatile class of hetero-tetra-metallic assemblies: highlighting
 single-molecule magnet behaviour
;
_journal_name_full Chem.Commun.
_journal_page_first 9476
_journal_paper_doi 10.1039/c3cc45037f
_journal_volume 49
_journal_year 2013
_chemical_formula_moiety 'C52 H52 Cu2 N20 O16 Tb2 Mo2, 2(C30 H22 N6 Ru), 2(N O3), 24 (H2 O)'
_chemical_formula_sum 'C112 H144 Cl0 Cu2 Mo2 N34 O46 Ru2 Tb2'
_chemical_formula_weight 3541.55
_chemical_name_systematic
;
?
;
_space_group_IT_number 70
_symmetry_cell_setting orthorhombic
_symmetry_Int_Tables_number 70
_symmetry_space_group_name_Hall '-F 2uv 2vw'
_symmetry_space_group_name_H-M 'F d d d :2'
_atom_sites_solution_hydrogens mixed
_atom_sites_solution_primary direct
_atom_sites_solution_secondary difmap
_audit_creation_method SHELXL-97
_cell_angle_alpha 90.00
_cell_angle_beta 90.00
_cell_angle_gamma 90.00
_cell_formula_units_Z 8
_cell_length_a 22.9246(7)
_cell_length_b 29.8958(9)
_cell_length_c 41.9514(14)
_cell_measurement_reflns_used 9939
_cell_measurement_temperature 200(2)
_cell_measurement_theta_max 29.93
_cell_measurement_theta_min 2.28
_cell_volume 28751.4(16)
_computing_cell_refinement 'Bruker SAINT'
_computing_data_collection 'Bruker APEX2'
_computing_data_reduction 'Bruker SAINT'
_computing_molecular_graphics 'DIAMOND. Crystal Impact GbR, Bonn, Germany'
_computing_publication_material 'WinGX publication routines (Farrugia, 1999)'
_computing_structure_refinement 'SHELXL-97 (Sheldrick, 2008)'
_computing_structure_solution 'SUPERFLIP (Palatinus & Chapuis, 2007)'
_diffrn_ambient_temperature 200(2)
_diffrn_measured_fraction_theta_full 0.989
_diffrn_measured_fraction_theta_max 0.989
_diffrn_measurement_device_type 'Bruker APEX-II CCD'
_diffrn_measurement_method '\f and \w scans'
_diffrn_radiation_monochromator graphite
_diffrn_radiation_source 'fine-focus sealed tube'
_diffrn_radiation_type MoK\a
_diffrn_radiation_wavelength 0.71073
_diffrn_reflns_av_R_equivalents 0.0334
_diffrn_reflns_av_sigmaI/netI 0.0267
_diffrn_reflns_limit_h_max 31
_diffrn_reflns_limit_h_min -31
_diffrn_reflns_limit_k_max 22
_diffrn_reflns_limit_k_min -41
_diffrn_reflns_limit_l_max 58
_diffrn_reflns_limit_l_min -58
_diffrn_reflns_number 55017
_diffrn_reflns_theta_full 29.97
_diffrn_reflns_theta_max 29.97
_diffrn_reflns_theta_min 1.94
_diffrn_standards_number 0
_exptl_absorpt_coefficient_mu 1.725
_exptl_absorpt_correction_T_max 0.746
_exptl_absorpt_correction_T_min 0.672
_exptl_absorpt_correction_type multi-scan
_exptl_absorpt_process_details
;
SADABS, Bruker AXS Inc., Madison,
Wisconsin, USA.
;
_exptl_crystal_colour red
_exptl_crystal_density_diffrn 1.636
_exptl_crystal_density_method 'not measured'
_exptl_crystal_description prism
_exptl_crystal_F_000 14256
_exptl_crystal_size_max 0.22
_exptl_crystal_size_mid 0.11
_exptl_crystal_size_min 0.11
_refine_diff_density_max 1.592
_refine_diff_density_min -1.065
_refine_diff_density_rms 0.118
_refine_ls_extinction_method none
_refine_ls_goodness_of_fit_ref 1.032
_refine_ls_hydrogen_treatment mixed
_refine_ls_matrix_type full
_refine_ls_number_parameters 441
_refine_ls_number_reflns 10367
_refine_ls_number_restraints 8
_refine_ls_restrained_S_all 1.056
_refine_ls_R_factor_all 0.0618
_refine_ls_R_factor_gt 0.0383
_refine_ls_shift/su_max 0.001
_refine_ls_shift/su_mean 0.000
_refine_ls_structure_factor_coef Fsqd
_refine_ls_weighting_details 'calc w=1/[\s^2^(Fo^2^)+(0.0394P)^2^+409.0241P] where P=(Fo^2^+2Fc^2^)/3'
_refine_ls_weighting_scheme calc
_refine_ls_wR_factor_gt 0.0934
_refine_ls_wR_factor_ref 0.1061
_reflns_number_gt 7462
_reflns_number_total 10367
_reflns_threshold_expression >2\s(I)
_cod_data_source_file c3cc45037f.txt
_cod_data_source_block nb4_90_0m
_cod_original_sg_symbol_H-M 'F d d d'
_cod_database_code 7109841

loop_
_symmetry_equiv_pos_as_xyz
'x, y, z'
'-x+1/4, -y+1/4, z'
'x, -y+1/4, -z+1/4'
'-x+1/4, y, -z+1/4'
'x, y+1/2, z+1/2'
'-x+1/4, -y+3/4, z+1/2'
'x, -y+3/4, -z+3/4'
'-x+1/4, y+1/2, -z+3/4'
'x+1/2, y, z+1/2'
'-x+3/4, -y+1/4, z+1/2'
'x+1/2, -y+1/4, -z+3/4'
'-x+3/4, y, -z+3/4'
'x+1/2, y+1/2, z'
'-x+3/4, -y+3/4, z'
'x+1/2, -y+3/4, -z+1/4'
'-x+3/4, y+1/2, -z+1/4'
'-x, -y, -z'
'x-1/4, y-1/4, -z'
'-x, y-1/4, z-1/4'
'x-1/4, -y, z-1/4'
'-x, -y+1/2, -z+1/2'
'x-1/4, y+1/4, -z+1/2'
'-x, y+1/4, z+1/4'
'x-1/4, -y+1/2, z+1/4'
'-x+1/2, -y, -z+1/2'
'x+1/4, y-1/4, -z+1/2'
'-x+1/2, y-1/4, z+1/4'
'x+1/4, -y, z+1/4'
'-x+1/2, -y+1/2, -z'
'x+1/4, y+1/4, -z'
'-x+1/2, y+1/4, z-1/4'
'x+1/4, -y+1/2, z-1/4'

loop_
_atom_site_label
_atom_site_type_symbol
_atom_site_fract_x
_atom_site_fract_y
_atom_site_fract_z
_atom_site_U_iso_or_equiv
_atom_site_adp_type
_atom_site_occupancy
_atom_site_symmetry_multiplicity
_atom_site_calc_flag
_atom_site_refinement_flags
Mo1 Mo 0.948493(16) 0.1250 0.1250 0.01448(8) Uani 1 2 d S
Tb1 Tb 1.1250 0.1250 0.031575(5) 0.01770(6) Uani 1 2 d S
Cu1 Cu 1.1250 0.1250 -0.048422(14) 0.02655(14) Uani 1 2 d S
O1 O 1.10584(12) 0.08539(8) -0.01441(6) 0.0243(5) Uani 1 1 d .
O2 O 1.10167(12) 0.04258(8) 0.03776(6) 0.0241(5) Uani 1 1 d .
N1 N 1.06029(14) 0.11953(11) 0.07628(7) 0.0257(6) Uani 1 1 d .
N2 N 0.99705(16) 0.22901(11) 0.11724(8) 0.0330(8) Uani 1 1 d .
N3 N 0.83833(15) 0.05822(11) 0.10599(8) 0.0295(7) Uani 1 1 d .
N4 N 0.91105(16) 0.15517(11) 0.05152(8) 0.0305(7) Uani 1 1 d .
N5 N 1.10037(16) 0.08483(13) -0.08134(8) 0.0327(8) Uani 1 1 d .
C1 C 1.02133(15) 0.11934(11) 0.09352(8) 0.0200(6) Uani 1 1 d .
C2 C 0.98018(16) 0.19312(12) 0.12069(8) 0.0220(7) Uani 1 1 d .
C3 C 0.87600(17) 0.08150(11) 0.11300(8) 0.0215(6) Uani 1 1 d .
C4 C 0.92127(16) 0.14414(12) 0.07720(8) 0.0214(7) Uani 1 1 d .
C5 C 1.1031(2) 0.01887(14) 0.06781(10) 0.0374(10) Uani 1 1 d .
H5A H 1.0637 0.0088 0.0733 0.056 Uiso 1 1 calc R
H5B H 1.1176 0.0389 0.0846 0.056 Uiso 1 1 calc R
H5C H 1.1290 -0.0071 0.0660 0.056 Uiso 1 1 calc R
C6 C 1.08709(16) 0.01785(12) 0.01067(9) 0.0232(7) Uani 1 1 d .
C7 C 1.07046(19) -0.02654(13) 0.01061(11) 0.0326(9) Uani 1 1 d .
H7 H 1.0673 -0.0428 0.0300 0.039 Uiso 1 1 calc R
C8 C 1.0583(2) -0.04714(14) -0.01863(12) 0.0388(10) Uani 1 1 d .
H8 H 1.0465 -0.0776 -0.0191 0.047 Uiso 1 1 calc R
C9 C 1.06335(19) -0.02388(15) -0.04657(11) 0.0366(10) Uani 1 1 d .
H9 H 1.0554 -0.0386 -0.0662 0.044 Uiso 1 1 calc R
C10 C 1.08000(17) 0.02128(13) -0.04693(9) 0.0280(8) Uani 1 1 d .
C11 C 1.09117(16) 0.04261(12) -0.01753(8) 0.0215(7) Uani 1 1 d .
C12 C 1.08382(18) 0.04427(15) -0.07767(9) 0.0330(9) Uani 1 1 d .
H12 H 1.0733 0.0279 -0.0962 0.040 Uiso 1 1 calc R
C13 C 1.1005(2) 0.10783(18) -0.11215(10) 0.0442(11) Uani 1 1 d .
H13A H 1.0626 0.1229 -0.1156 0.053 Uiso 1 1 calc R
H13B H 1.1066 0.0860 -0.1296 0.053 Uiso 1 1 calc R
Ru1 Ru 0.8750 0.3750 0.009529(10) 0.02419(9) Uani 1 2 d S
N6 N 0.84116(15) 0.33369(11) 0.04438(8) 0.0298(7) Uani 1 1 d .
N7 N 0.93477(14) 0.32699(11) 0.01087(8) 0.0300(7) Uani 1 1 d .
N8 N 0.93002(16) 0.39598(14) -0.02614(9) 0.0373(8) Uani 1 1 d .
C14 C 0.7918(2) 0.33931(16) 0.06109(11) 0.0402(10) Uani 1 1 d .
H14 H 0.7680 0.3645 0.0565 0.048 Uiso 1 1 calc R
C15 C 0.7739(3) 0.31004(18) 0.08479(12) 0.0519(13) Uani 1 1 d .
H15 H 0.7384 0.3151 0.0959 0.062 Uiso 1 1 calc R
C16 C 0.8078(3) 0.27390(19) 0.09192(13) 0.0561(15) Uani 1 1 d .
H16 H 0.7964 0.2537 0.1082 0.067 Uiso 1 1 calc R
C17 C 0.8580(3) 0.26707(16) 0.07548(12) 0.0466(12) Uani 1 1 d .
H17 H 0.8817 0.2419 0.0802 0.056 Uiso 1 1 calc R
C18 C 0.8752(2) 0.29722(13) 0.05136(10) 0.0342(9) Uani 1 1 d .
C19 C 0.9284(2) 0.29357(13) 0.03258(11) 0.0347(9) Uani 1 1 d .
C20 C 0.9707(2) 0.26051(16) 0.03467(15) 0.0509(14) Uani 1 1 d .
H20 H 0.9670 0.2368 0.0496 0.061 Uiso 1 1 calc R
C21 C 1.0176(2) 0.26289(18) 0.01470(18) 0.0633(18) Uani 1 1 d .
H21 H 1.0468 0.2404 0.0160 0.076 Uiso 1 1 calc R
C22 C 1.0241(2) 0.29654(18) -0.00699(15) 0.0523(14) Uani 1 1 d .
H22 H 1.0572 0.2976 -0.0206 0.063 Uiso 1 1 calc R
C23 C 0.98077(19) 0.32954(15) -0.00877(12) 0.0376(10) Uani 1 1 d .
C24 C 0.97719(19) 0.36753(17) -0.03066(12) 0.0417(11) Uani 1 1 d .
C25 C 1.0159(3) 0.3744(2) -0.05526(15) 0.0608(15) Uani 1 1 d .
H25 H 1.0487 0.3553 -0.0578 0.073 Uiso 1 1 calc R
C26 C 1.0070(3) 0.4089(3) -0.07599(17) 0.079(2) Uani 1 1 d .
H26 H 1.0334 0.4137 -0.0931 0.095 Uiso 1 1 calc R
C27 C 0.9597(3) 0.4369(3) -0.07205(17) 0.080(2) Uani 1 1 d .
H27 H 0.9529 0.4607 -0.0866 0.096 Uiso 1 1 calc R
C28 C 0.9221(2) 0.4297(2) -0.04636(14) 0.0542(14) Uani 1 1 d .
H28 H 0.8900 0.4493 -0.0433 0.065 Uiso 1 1 calc R
O1W O 1.21868(12) 0.09671(10) 0.01675(6) 0.0304(6) Uani 1 1 d .
H1A H 1.2291(6) 0.09795(11) 0.0016(8) 0.046 Uiso 1 1 d R
H1B H 1.2433(12) 0.09425(16) 0.0268(5) 0.046 Uiso 1 1 d R
O2W O 1.02065(17) 0.16192(13) -0.04620(8) 0.0516(10) Uani 1 1 d .
H2A H 1.0153(3) 0.1873(13) -0.0507(3) 0.077 Uiso 1 1 d R
H2B H 0.9949(14) 0.1440(9) -0.0526(3) 0.077 Uiso 1 1 d R
O3W O 0.7636(2) -0.00803(17) 0.07667(12) 0.0866(18) Uani 1 1 d .
H3A H 0.7898(18) 0.0097(13) 0.0823(4) 0.130 Uiso 1 1 d R
H3B H 0.735(2) 0.0089(12) 0.0814(4) 0.130 Uiso 1 1 d R
N9 N 0.6197(10) 0.2782(7) 0.1044(4) 0.164(9) Uiso 0.50 1 d PD
O5 O 0.6036(7) 0.2728(5) 0.0696(3) 0.145(6) Uiso 0.50 1 d PD
O3 O 0.6250 0.3112(6) 0.1250 0.226(7) Uiso 1 2 d SD
O4 O 0.5898(9) 0.2540(6) 0.1233(5) 0.200(9) Uiso 0.50 1 d PD
O4WA O 0.9433(3) 0.1259(3) -0.09149(18) 0.0478(16) Uiso 0.50 1 d P
O4WB O 0.9500(6) 0.1025(5) -0.0785(3) 0.106(4) Uiso 0.50 1 d P
O5WA O 0.9774(3) 0.0712(2) -0.14237(16) 0.0405(15) Uiso 0.50 1 d P
O5WB O 0.9424(5) 0.0606(3) -0.1346(2) 0.076(3) Uiso 0.50 1 d P
O6WA O 0.6589(5) 0.3988(4) 0.0558(3) 0.065(3) Uiso 0.50 1 d P
O6WB O 0.6613(7) 0.3827(5) 0.0633(4) 0.108(5) Uiso 0.50 1 d P
O7W O 0.8501(4) 0.1743(4) -0.0088(2) 0.158(3) Uiso 1 1 d .
O8WA O 0.7500 0.2500 0.0000 0.169(5) Uiso 1 2 d S
O8WB O 0.6747(14) 0.2925(11) 0.0042(8) 0.277(14) Uiso 0.50 1 d P

loop_
_atom_site_aniso_label
_atom_site_aniso_U_11
_atom_site_aniso_U_22
_atom_site_aniso_U_33
_atom_site_aniso_U_23
_atom_site_aniso_U_13
_atom_site_aniso_U_12
Mo1 0.01548(17) 0.01470(17) 0.01326(15) -0.00068(14) 0.000 0.000
Tb1 0.02088(11) 0.01704(11) 0.01518(10) 0.000 0.000 -0.00009(9)
Cu1 0.0382(4) 0.0273(3) 0.0141(2) 0.000 0.000 -0.0073(3)
O1 0.0376(14) 0.0189(12) 0.0165(11) -0.0027(9) -0.0008(10) -0.0071(11)
O2 0.0344(14) 0.0175(12) 0.0204(12) 0.0000(9) 0.0001(10) -0.0007(11)
N1 0.0245(15) 0.0319(18) 0.0209(13) 0.0024(12) 0.0019(12) 0.0050(13)
N2 0.0377(19) 0.0241(17) 0.0371(19) -0.0002(13) 0.0020(15) -0.0036(14)
N3 0.0276(17) 0.0277(17) 0.0330(17) 0.0003(13) -0.0023(14) -0.0058(13)
N4 0.0357(19) 0.0291(17) 0.0269(16) 0.0004(13) -0.0039(14) 0.0015(14)
N5 0.0382(19) 0.041(2) 0.0190(15) -0.0055(13) -0.0001(14) -0.0061(16)
C1 0.0231(16) 0.0204(17) 0.0165(14) 0.0023(12) -0.0030(12) 0.0024(13)
C2 0.0226(16) 0.0221(16) 0.0214(17) -0.0004(13) -0.0008(13) 0.0010(13)
C3 0.0247(16) 0.0220(16) 0.0177(13) 0.0005(12) -0.0005(14) 0.0020(15)
C4 0.0221(17) 0.0190(16) 0.0230(16) -0.0031(13) -0.0001(13) -0.0015(13)
C5 0.061(3) 0.026(2) 0.0255(19) 0.0068(15) 0.0004(19) 0.0030(19)
C6 0.0255(17) 0.0188(16) 0.0255(17) -0.0043(13) 0.0019(14) 0.0003(14)
C7 0.040(2) 0.0178(17) 0.040(2) -0.0027(15) 0.0071(18) -0.0016(16)
C8 0.042(2) 0.0217(19) 0.053(3) -0.0119(18) 0.007(2) -0.0067(18)
C9 0.036(2) 0.033(2) 0.041(2) -0.0192(18) 0.0035(19) -0.0059(18)
C10 0.0282(19) 0.029(2) 0.0268(18) -0.0118(15) 0.0018(15) -0.0023(16)
C11 0.0218(16) 0.0193(16) 0.0235(16) -0.0051(13) -0.0001(13) -0.0010(13)
C12 0.033(2) 0.044(2) 0.0227(17) -0.0141(16) -0.0010(15) -0.0036(18)
C13 0.056(3) 0.061(3) 0.0162(17) 0.0005(19) -0.0052(18) -0.008(2)
Ru1 0.01896(18) 0.0248(2) 0.02881(19) 0.000 0.000 0.00666(17)
N6 0.0353(19) 0.0235(16) 0.0306(17) 0.0009(13) -0.0033(14) 0.0052(14)
N7 0.0238(16) 0.0283(17) 0.0379(18) -0.0124(14) -0.0065(14) 0.0039(13)
N8 0.0286(18) 0.044(2) 0.039(2) -0.0011(17) 0.0044(15) 0.0004(16)
C14 0.044(3) 0.034(2) 0.043(2) 0.0061(19) 0.008(2) 0.0009(19)
C15 0.064(4) 0.046(3) 0.045(3) 0.009(2) 0.014(3) -0.003(3)
C16 0.080(4) 0.049(3) 0.040(3) 0.014(2) 0.003(3) -0.008(3)
C17 0.066(3) 0.028(2) 0.046(3) 0.0086(19) -0.017(2) 0.003(2)
C18 0.042(2) 0.0225(18) 0.038(2) -0.0027(15) -0.014(2) 0.0060(18)
C19 0.036(2) 0.0217(19) 0.046(2) -0.0060(17) -0.0162(19) 0.0070(17)
C20 0.043(3) 0.024(2) 0.085(4) -0.003(2) -0.018(3) 0.012(2)
C21 0.037(3) 0.032(3) 0.121(6) -0.013(3) -0.008(3) 0.014(2)
C22 0.029(2) 0.046(3) 0.081(4) -0.021(3) 0.006(2) 0.006(2)
C23 0.025(2) 0.036(2) 0.052(3) -0.017(2) -0.0006(19) 0.0005(17)
C24 0.025(2) 0.052(3) 0.049(3) -0.017(2) 0.0095(18) -0.0074(19)
C25 0.044(3) 0.070(4) 0.068(4) -0.011(3) 0.027(3) -0.007(3)
C26 0.061(4) 0.105(6) 0.072(4) 0.003(4) 0.039(4) -0.008(4)
C27 0.074(5) 0.095(5) 0.071(4) 0.032(4) 0.026(4) -0.010(4)
C28 0.042(3) 0.063(4) 0.058(3) 0.019(3) 0.015(2) -0.002(3)
O1W 0.0281(14) 0.0407(16) 0.0225(12) -0.0048(11) 0.0016(11) 0.0080(12)
O2W 0.063(2) 0.054(2) 0.0382(18) 0.0095(16) -0.0133(17) -0.0116(18)
O3W 0.071(3) 0.090(4) 0.099(4) -0.051(3) 0.008(3) -0.033(3)

loop_
_atom_type_symbol
_atom_type_description
_atom_type_scat_dispersion_real
_atom_type_scat_dispersion_imag
_atom_type_scat_source
C C 0.0033 0.0016 'International Tables Vol C Tables 4.2.6.8 and 6.1.1.4'
H H 0.0000 0.0000 'International Tables Vol C Tables 4.2.6.8 and 6.1.1.4'
N N 0.0061 0.0033 'International Tables Vol C Tables 4.2.6.8 and 6.1.1.4'
O O 0.0106 0.0060 'International Tables Vol C Tables 4.2.6.8 and 6.1.1.4'
Cl Cl 0.1484 0.1585 'International Tables Vol C Tables 4.2.6.8 and 6.1.1.4'
Ru Ru -1.2594 0.8363 'International Tables Vol C Tables 4.2.6.8 and 6.1.1.4'
Mo Mo -1.6832 0.6857 'International Tables Vol C Tables 4.2.6.8 and 6.1.1.4'
Cu Cu 0.3201 1.2651 'International Tables Vol C Tables 4.2.6.8 and 6.1.1.4'
Tb Tb -0.1723 4.1537 'International Tables Vol C Tables 4.2.6.8 and 6.1.1.4'

loop_
_geom_angle_atom_site_label_1
_geom_angle_atom_site_label_2
_geom_angle_atom_site_label_3
_geom_angle
_geom_angle_site_symmetry_1
_geom_angle_site_symmetry_3
C1 Mo1 C1 77.13(18) 3 .
C1 Mo1 C3 142.19(13) 3 .
C1 Mo1 C3 114.07(13) . .
C1 Mo1 C3 114.07(13) 3 3
C1 Mo1 C3 142.19(13) . 3
C3 Mo1 C3 80.01(19) . 3
C1 Mo1 C2 73.46(13) 3 .
C1 Mo1 C2 76.18(13) . .
C3 Mo1 C2 143.11(13) . .
C3 Mo1 C2 73.33(13) 3 .
C1 Mo1 C2 76.18(13) 3 3
C1 Mo1 C2 73.46(13) . 3
C3 Mo1 C2 73.33(13) . 3
C3 Mo1 C2 143.11(13) 3 3
C2 Mo1 C2 140.88(19) . 3
C1 Mo1 C4 71.06(13) 3 3
C1 Mo1 C4 140.62(13) . 3
C3 Mo1 C4 80.60(13) . 3
C3 Mo1 C4 73.99(13) 3 3
C2 Mo1 C4 114.81(13) . 3
C2 Mo1 C4 76.85(13) 3 3
C1 Mo1 C4 140.62(13) 3 .
C1 Mo1 C4 71.06(13) . .
C3 Mo1 C4 73.99(13) . .
C3 Mo1 C4 80.60(13) 3 .
C2 Mo1 C4 76.85(13) . .
C2 Mo1 C4 114.81(13) 3 .
C4 Mo1 C4 146.68(19) 3 .
O1 Tb1 O1 66.43(12) 2_755 .
O1 Tb1 O1W 76.81(10) 2_755 2_755
O1 Tb1 O1W 78.05(10) . 2_755
O1 Tb1 O1W 78.05(10) 2_755 .
O1 Tb1 O1W 76.81(10) . .
O1W Tb1 O1W 149.84(13) 2_755 .
O1 Tb1 N1 120.11(10) 2_755 2_755
O1 Tb1 N1 143.85(10) . 2_755
O1W Tb1 N1 137.35(10) 2_755 2_755
O1W Tb1 N1 70.83(10) . 2_755
O1 Tb1 N1 143.85(10) 2_755 .
O1 Tb1 N1 120.11(10) . .
O1W Tb1 N1 70.83(10) 2_755 .
O1W Tb1 N1 137.35(10) . .
N1 Tb1 N1 77.03(15) 2_755 .
O1 Tb1 O2 63.01(8) 2_755 2_755
O1 Tb1 O2 128.69(8) . 2_755
O1W Tb1 O2 82.66(10) 2_755 2_755
O1W Tb1 O2 100.43(9) . 2_755
N1 Tb1 O2 73.92(10) 2_755 2_755
N1 Tb1 O2 96.71(10) . 2_755
O1 Tb1 O2 128.69(8) 2_755 .
O1 Tb1 O2 63.01(8) . .
O1W Tb1 O2 100.43(9) 2_755 .
O1W Tb1 O2 82.66(10) . .
N1 Tb1 O2 96.71(10) 2_755 .
N1 Tb1 O2 73.92(10) . .
O2 Tb1 O2 168.26(11) 2_755 .
O1 Tb1 Cu1 33.22(6) 2_755 .
O1 Tb1 Cu1 33.22(6) . .
O1W Tb1 Cu1 74.92(6) 2_755 .
O1W Tb1 Cu1 74.92(6) . .
N1 Tb1 Cu1 141.48(8) 2_755 .
N1 Tb1 Cu1 141.48(8) . .
O2 Tb1 Cu1 95.87(6) 2_755 .
O2 Tb1 Cu1 95.87(6) . .
O1 Cu1 O1 83.02(15) 2_755 .
O1 Cu1 N5 94.72(13) 2_755 2_755
O1 Cu1 N5 175.97(14) . 2_755
O1 Cu1 N5 175.97(14) 2_755 .
O1 Cu1 N5 94.72(13) . .
N5 Cu1 N5 87.7(2) 2_755 .
O1 Cu1 Tb1 41.51(7) 2_755 .
O1 Cu1 Tb1 41.51(7) . .
N5 Cu1 Tb1 136.14(11) 2_755 .
N5 Cu1 Tb1 136.14(11) . .
C11 O1 Cu1 125.6(2) . .
C11 O1 Tb1 128.7(2) . .
Cu1 O1 Tb1 105.27(11) . .
C6 O2 C5 117.1(3) . .
C6 O2 Tb1 118.8(2) . .
C5 O2 Tb1 124.1(2) . .
C1 N1 Tb1 166.9(3) . .
C12 N5 C13 123.5(4) . .
C12 N5 Cu1 126.5(3) . .
C13 N5 Cu1 110.0(3) . .
N1 C1 Mo1 175.1(3) . .
N2 C2 Mo1 177.6(3) . .
N3 C3 Mo1 178.4(3) . .
N4 C4 Mo1 175.0(3) . .
O2 C5 H5A 109.5 . .
O2 C5 H5B 109.5 . .
H5A C5 H5B 109.5 . .
O2 C5 H5C 109.5 . .
H5A C5 H5C 109.5 . .
H5B C5 H5C 109.5 . .
C7 C6 O2 125.2(3) . .
C7 C6 C11 121.7(4) . .
O2 C6 C11 113.1(3) . .
C6 C7 C8 118.6(4) . .
C6 C7 H7 120.7 . .
C8 C7 H7 120.7 . .
C9 C8 C7 120.7(4) . .
C9 C8 H8 119.6 . .
C7 C8 H8 119.6 . .
C8 C9 C10 121.4(4) . .
C8 C9 H9 119.3 . .
C10 C9 H9 119.3 . .
C9 C10 C11 118.3(4) . .
C9 C10 C12 118.5(4) . .
C11 C10 C12 123.1(3) . .
O1 C11 C6 116.3(3) . .
O1 C11 C10 124.5(3) . .
C6 C11 C10 119.2(3) . .
N5 C12 C10 124.6(3) . .
N5 C12 H12 117.7 . .
C10 C12 H12 117.7 . .
N5 C13 C13 108.6(3) . 2_755
N5 C13 H13A 110.0 . .
C13 C13 H13A 110.0 2_755 .
N5 C13 H13B 110.0 . .
C13 C13 H13B 110.0 2_755 .
H13A C13 H13B 108.4 . .
N7 Ru1 N7 176.7(2) 14_655 .
N7 Ru1 N8 102.92(14) 14_655 .
N7 Ru1 N8 79.50(16) . .
N7 Ru1 N8 79.50(16) 14_655 14_655
N7 Ru1 N8 102.92(14) . 14_655
N8 Ru1 N8 86.5(2) . 14_655
N7 Ru1 N6 78.86(14) 14_655 14_655
N7 Ru1 N6 98.80(13) . 14_655
N8 Ru1 N6 95.88(15) . 14_655
N8 Ru1 N6 158.21(15) 14_655 14_655
N7 Ru1 N6 98.80(13) 14_655 .
N7 Ru1 N6 78.86(14) . .
N8 Ru1 N6 158.21(15) . .
N8 Ru1 N6 95.88(15) 14_655 .
N6 Ru1 N6 89.86(19) 14_655 .
C14 N6 C18 117.9(4) . .
C14 N6 Ru1 127.7(3) . .
C18 N6 Ru1 114.3(3) . .
C23 N7 C19 122.5(4) . .
C23 N7 Ru1 119.0(3) . .
C19 N7 Ru1 118.4(3) . .
C28 N8 C24 118.9(4) . .
C28 N8 Ru1 127.7(3) . .
C24 N8 Ru1 113.0(3) . .
N6 C14 C15 123.1(5) . .
N6 C14 H14 118.5 . .
C15 C14 H14 118.5 . .
C16 C15 C14 119.2(5) . .
C16 C15 H15 120.4 . .
C14 C15 H15 120.4 . .
C17 C16 C15 119.4(5) . .
C17 C16 H16 120.3 . .
C15 C16 H16 120.3 . .
C16 C17 C18 120.3(5) . .
C16 C17 H17 119.8 . .
C18 C17 H17 119.8 . .
N6 C18 C17 120.1(4) . .
N6 C18 C19 114.9(4) . .
C17 C18 C19 125.0(4) . .
N7 C19 C20 119.4(5) . .
N7 C19 C18 113.4(3) . .
C20 C19 C18 127.2(5) . .
C21 C20 C19 118.3(5) . .
C21 C20 H20 120.8 . .
C19 C20 H20 120.8 . .
C22 C21 C20 122.2(5) . .
C22 C21 H21 118.9 . .
C20 C21 H21 118.9 . .
C21 C22 C23 118.6(5) . .
C21 C22 H22 120.7 . .
C23 C22 H22 120.7 . .
N7 C23 C22 119.0(5) . .
N7 C23 C24 112.7(4) . .
C22 C23 C24 128.3(5) . .
C25 C24 N8 120.8(5) . .
C25 C24 C23 123.4(5) . .
N8 C24 C23 115.7(4) . .
C26 C25 C24 119.6(6) . .
C26 C25 H25 120.2 . .
C24 C25 H25 120.2 . .
C25 C26 C27 120.0(6) . .
C25 C26 H26 120.0 . .
C27 C26 H26 120.0 . .
C26 C27 C28 119.0(6) . .
C26 C27 H27 120.5 . .
C28 C27 H27 120.5 . .
N8 C28 C27 121.6(6) . .
N8 C28 H28 119.2 . .
C27 C28 H28 119.2 . .
Tb1 O1W H1A 122.7 . .
Tb1 O1W H1B 126.7 . .
H1A O1W H1B 106.4 . .
H2A O2W H2B 115.2 . .
H3A O3W H3B 96.4 . .
O4 N9 O3 94.0(15) . .
O4 N9 O4 71(2) . 4_655
O3 N9 O4 84.1(12) . 4_655
O4 N9 O5 113.9(19) . .
O3 N9 O5 137.3(16) . .
O4 N9 O5 134.2(19) 4_655 .
N9 O3 N9 82.9(18) . 4_655
N9 O4 N9 77.2(16) . 4_655
N9 O4 O4 61.3(14) . 4_655
N9 O4 O4 47.9(10) 4_655 4_655

loop_
_geom_bond_atom_site_label_1
_geom_bond_atom_site_label_2
_geom_bond_distance
_geom_bond_site_symmetry_2
Mo1 C1 2.136(3) 3
Mo1 C1 2.136(3) .
Mo1 C3 2.169(4) .
Mo1 C3 2.169(4) 3
Mo1 C2 2.170(4) .
Mo1 C2 2.170(4) 3
Mo1 C4 2.177(4) 3
Mo1 C4 2.177(4) .
Tb1 O1 2.306(2) 2_755
Tb1 O1 2.306(2) .
Tb1 O1W 2.390(3) 2_755
Tb1 O1W 2.390(3) .
Tb1 N1 2.397(3) 2_755
Tb1 N1 2.397(3) .
Tb1 O2 2.535(2) 2_755
Tb1 O2 2.535(2) .
Tb1 Cu1 3.3560(6) .
Cu1 O1 1.906(3) 2_755
Cu1 O1 1.906(3) .
Cu1 N5 1.915(3) 2_755
Cu1 N5 1.915(3) .
O1 C11 1.329(4) .
O2 C6 1.396(4) .
O2 C5 1.447(4) .
N1 C1 1.149(5) .
N2 C2 1.150(5) .
N3 C3 1.147(5) .
N4 C4 1.151(5) .
N5 C12 1.280(6) .
N5 C13 1.464(5) .
C5 H5A 0.9800 .
C5 H5B 0.9800 .
C5 H5C 0.9800 .
C6 C7 1.381(5) .
C6 C11 1.399(5) .
C7 C8 1.401(6) .
C7 H7 0.9500 .
C8 C9 1.368(7) .
C8 H8 0.9500 .
C9 C10 1.403(6) .
C9 H9 0.9500 .
C10 C11 1.412(5) .
C10 C12 1.464(6) .
C12 H12 0.9500 .
C13 C13 1.521(10) 2_755
C13 H13A 0.9900 .
C13 H13B 0.9900 .
Ru1 N7 1.985(3) 14_655
Ru1 N7 1.985(3) .
Ru1 N8 2.055(4) .
Ru1 N8 2.055(4) 14_655
Ru1 N6 2.065(3) 14_655
Ru1 N6 2.065(3) .
N6 C14 1.342(6) .
N6 C18 1.372(5) .
N7 C23 1.341(6) .
N7 C19 1.360(6) .
N8 C28 1.329(6) .
N8 C24 1.389(6) .
C14 C15 1.387(6) .
C14 H14 0.9500 .
C15 C16 1.365(8) .
C15 H15 0.9500 .
C16 C17 1.357(8) .
C16 H16 0.9500 .
C17 C18 1.412(6) .
C17 H17 0.9500 .
C18 C19 1.456(7) .
C19 C20 1.387(6) .
C20 C21 1.366(9) .
C20 H20 0.9500 .
C21 C22 1.364(9) .
C21 H21 0.9500 .
C22 C23 1.401(7) .
C22 H22 0.9500 .
C23 C24 1.463(7) .
C24 C25 1.377(7) .
C25 C26 1.364(10) .
C25 H25 0.9500 .
C26 C27 1.378(10) .
C26 H26 0.9500 .
C27 C28 1.397(8) .
C27 H27 0.9500 .
C28 H28 0.9500 .
O1W H1A 0.6815 .
O1W H1B 0.7074 .
O2W H2A 0.7914 .
O2W H2B 0.8408 .
O3W H3A 0.8351 .
O3W H3B 0.8503 .
N9 O4 1.274(16) .
N9 O3 1.316(15) .
N9 O4 1.506(16) 4_655
N9 O5 1.516(15) .
O3 N9 1.316(15) 4_655
O4 N9 1.506(16) 4_655
O4 O4 1.62(4) 4_655
O4WA O4WB 0.901(13) .
O5WA O5WB 0.922(10) .
O6WA O6WB 0.577(17) .
O7W O8WB 1.16(3) 29_655
O8WB O7W 1.16(3) 29_655
